data_4029269
loop_
_publ_author_name
'Vu, Van Ha'
'Louafi, Fadila'
'Girard, Nicolas'
'Marion, Ronan'
'Roisnel, Thierry'
'Dorcet, Vincent'
'Hurvois, Jean-Pierre'

_publ_section_title
;
 Electrochemical Access to
 8-(1-Phenyl-ethyl)-1,4-dioxa-8-aza-spiro[4.5]decane-7-carbonitrile.
 Application to the Asymmetric Syntheses of (+)-Myrtine and Alkaloid
 (+)-241D.
;
_journal_issue 8
_journal_name_full 'The Journal of organic chemistry'
_journal_page_first 3358
_journal_page_last 3373
_journal_paper_doi 10.1021/jo500104c
_journal_volume 79
_journal_year 2014
_chemical_absolute_configuration ad
_chemical_compound_source 'synthesis as described'
_chemical_formula_moiety 'C10 H14 O P S, C8 H16 N O2'
_chemical_formula_sum 'C18 H30 N O3 P S'
_chemical_formula_weight 371.46
_chemical_name_systematic
;
 ?
;
_space_group_IT_number 1
_symmetry_cell_setting triclinic
_symmetry_Int_Tables_number 1
_symmetry_space_group_name_Hall 'P 1'
_symmetry_space_group_name_H-M 'P 1'
_atom_sites_solution_hydrogens geom
_atom_sites_solution_primary direct
_atom_sites_solution_secondary difmap
_audit_conform_dict_location ftp://ftp.iucr.org/pub/cif_core.dic
_audit_conform_dict_name cif_core.dic
_audit_conform_dict_version 2.3
_audit_creation_date 2010-07-15T15:12:33-00:00
_audit_creation_method 'WinGX routine CIF_UPDATE'
_cell_angle_alpha 97.580(2)
_cell_angle_beta 94.223(2)
_cell_angle_gamma 108.013(2)
_cell_formula_units_Z 2
_cell_length_a 9.6316(4)
_cell_length_b 10.2372(4)
_cell_length_c 10.7405(5)
_cell_measurement_reflns_used 5172
_cell_measurement_temperature 150(2)
_cell_measurement_theta_max 27.63
_cell_measurement_theta_min 2.24
_cell_measurement_wavelength 0.71073
_cell_volume 990.93(7)
_computing_cell_refinement 'Bruker SMART (Bruker, 2002)'
_computing_data_collection 'Bruker SAINT (Bruker, 2002)'
_computing_data_reduction 'Bruker SAINT (Bruker, 2002)'
_computing_molecular_graphics 'Ortep-3 for Windows (Farrugia, 1997)'
_computing_publication_material
;
           WinGX publication routines (Farrugia, 1999),
           CRYSCAL (T. Roisnel, local program)
;
_computing_structure_refinement 'SHELXL-97 (Sheldrick, 1997)'
_computing_structure_solution 'SIR97 (Altomare et al., 1999))'
_diffrn_ambient_temperature 150(2)
_diffrn_detector 'CCD plate'
_diffrn_measured_fraction_theta_full 0.99
_diffrn_measured_fraction_theta_max 0.99
_diffrn_measurement_device_type 'APEXII, Bruker-AXS'
_diffrn_measurement_method 'CCD rotation images, thin slices'
_diffrn_radiation_monochromator graphite
_diffrn_radiation_probe x-ray
_diffrn_radiation_type MoK\a
_diffrn_radiation_wavelength 0.71073
_diffrn_reflns_av_R_equivalents 0.0276
_diffrn_reflns_av_unetI/netI 0.0346
_diffrn_reflns_limit_h_max 12
_diffrn_reflns_limit_h_min -12
_diffrn_reflns_limit_k_max 9
_diffrn_reflns_limit_k_min -13
_diffrn_reflns_limit_l_max 13
_diffrn_reflns_limit_l_min -13
_diffrn_reflns_number 16421
_diffrn_reflns_theta_full 27.48
_diffrn_reflns_theta_max 27.48
_diffrn_reflns_theta_min 3.09
_exptl_absorpt_coefficient_mu 0.259
_exptl_absorpt_correction_T_max 0.894
_exptl_absorpt_correction_T_min 0.806
_exptl_absorpt_correction_type multi-scan
_exptl_absorpt_process_details
;
  [Sheldrick, G.M. (2002). SADABS Bruker AXS Inc., Madison, Wisconsin, USA]
;
_exptl_crystal_colour colourless
_exptl_crystal_density_diffrn 1.245
_exptl_crystal_density_method 'not measured'
_exptl_crystal_description prism
_exptl_crystal_F_000 400
_exptl_crystal_size_max 0.55
_exptl_crystal_size_mid 0.5
_exptl_crystal_size_min 0.43
_refine_diff_density_max 0.286
_refine_diff_density_min -0.239
_refine_diff_density_rms 0.037
_refine_ls_abs_structure_details 'Flack H D (1983), Acta Cryst. A39, 876-881'
_refine_ls_abs_structure_Flack -0.01(4)
_refine_ls_extinction_method none
_refine_ls_goodness_of_fit_ref 1.035
_refine_ls_hydrogen_treatment constr
_refine_ls_matrix_type full
_refine_ls_number_parameters 441
_refine_ls_number_reflns 7236
_refine_ls_number_restraints 3
_refine_ls_restrained_S_all 1.035
_refine_ls_R_factor_all 0.0304
_refine_ls_R_factor_gt 0.0287
_refine_ls_shift/su_max 0.003
_refine_ls_shift/su_mean 0.001
_refine_ls_structure_factor_coef Fsqd
_refine_ls_weighting_details 'calc w=1/[\s^2^(Fo^2^)+(0.0370P)^2^+0.1697P] where P=(Fo^2^+2Fc^2^)/3'
_refine_ls_weighting_scheme calc
_refine_ls_wR_factor_gt 0.0731
_refine_ls_wR_factor_ref 0.0743
_reflns_number_gt 6898
_reflns_number_total 7236
_reflns_threshold_expression >2sigma(I)
_cod_data_source_file jo500104c_si_004.cif
_cod_data_source_block job
_cod_depositor_comments
;Adding full bibliography for
 ./tmp-cod-update-bibliographies-12971/cifs/4029269.cif.
;
_cod_database_code 4029269

loop_
_symmetry_equiv_pos_as_xyz
'x, y, z'

loop_
_atom_site_label
_atom_site_type_symbol
_atom_site_fract_x
_atom_site_fract_y
_atom_site_fract_z
_atom_site_U_iso_or_equiv
_atom_site_adp_type
_atom_site_occupancy
_atom_site_symmetry_multiplicity
_atom_site_calc_flag
_atom_site_refinement_flags
S1 S 0.02754(5) 0.97507(5) 0.53993(5) 0.02820(12) Uani 1 1 d .
P1 P 0.09394(4) 0.81222(5) 0.56187(4) 0.01999(10) Uani 1 1 d .
O1 O 0.11063(15) 0.78336(15) 0.69676(12) 0.0257(3) Uani 1 1 d .
C10 C -0.0329(2) 0.6521(2) 0.46262(19) 0.0253(4) Uani 1 1 d .
C11 C 0.0285(2) 0.5325(2) 0.4734(2) 0.0316(5) Uani 1 1 d .
H11A H 0.0466 0.5252 0.5628 0.047 Uiso 1 1 calc R
H11B H 0.1209 0.5506 0.4359 0.047 Uiso 1 1 calc R
H11C H -0.0427 0.4452 0.4285 0.047 Uiso 1 1 calc R
C12 C -0.0505(3) 0.6731(3) 0.3242(2) 0.0389(6) Uani 1 1 d .
H12A H -0.1171 0.5871 0.2729 0.058 Uiso 1 1 calc R
H12B H 0.0457 0.6966 0.2928 0.058 Uiso 1 1 calc R
H12C H -0.0914 0.749 0.3185 0.058 Uiso 1 1 calc R
C13 C -0.1826(2) 0.6195(3) 0.5135(2) 0.0382(5) Uani 1 1 d .
H13A H -0.2201 0.6979 0.5097 0.057 Uiso 1 1 calc R
H13B H -0.1713 0.6046 0.6014 0.057 Uiso 1 1 calc R
H13C H -0.2521 0.5353 0.4619 0.057 Uiso 1 1 calc R
C14 C 0.2726(2) 0.8357(2) 0.50437(18) 0.0229(4) Uani 1 1 d .
C15 C 0.3677(2) 0.7776(2) 0.5630(2) 0.0269(4) Uani 1 1 d .
H15 H 0.3367 0.7242 0.6277 0.032 Uiso 1 1 calc R
C16 C 0.5082(2) 0.7973(3) 0.5274(2) 0.0390(6) Uani 1 1 d .
H16 H 0.573 0.7586 0.5688 0.047 Uiso 1 1 calc R
C17 C 0.5528(3) 0.8727(3) 0.4326(3) 0.0454(7) Uani 1 1 d .
H17 H 0.6481 0.8852 0.4078 0.054 Uiso 1 1 calc R
C18 C 0.4597(3) 0.9305(3) 0.3731(2) 0.0409(6) Uani 1 1 d .
H18 H 0.4914 0.9828 0.3076 0.049 Uiso 1 1 calc R
C19 C 0.3192(2) 0.9126(2) 0.40847(19) 0.0297(5) Uani 1 1 d .
H19 H 0.2556 0.9526 0.3673 0.036 Uiso 1 1 calc R
P2 P 0.23012(4) 0.25132(4) 0.09035(4) 0.01961(10) Uani 1 1 d .
S2 S 0.27528(5) 0.07451(5) 0.09468(5) 0.03084(12) Uani 1 1 d .
O2 O 0.22370(15) 0.29789(15) -0.03812(13) 0.0261(3) Uani 1 1 d .
C20 C 0.3621(2) 0.3968(2) 0.2035(2) 0.0267(4) Uani 1 1 d .
C21 C 0.3121(2) 0.5252(2) 0.2055(2) 0.0374(5) Uani 1 1 d .
H21A H 0.2185 0.508 0.241 0.056 Uiso 1 1 calc R
H21B H 0.2994 0.5441 0.119 0.056 Uiso 1 1 calc R
H21C H 0.3866 0.6057 0.2577 0.056 Uiso 1 1 calc R
C22 C 0.3730(3) 0.3597(3) 0.3364(2) 0.0431(6) Uani 1 1 d .
H22A H 0.4114 0.2814 0.3348 0.065 Uiso 1 1 calc R
H22B H 0.2752 0.3335 0.3648 0.065 Uiso 1 1 calc R
H22C H 0.4393 0.4403 0.3947 0.065 Uiso 1 1 calc R
C23 C 0.5140(2) 0.4263(3) 0.1548(2) 0.0409(6) Uani 1 1 d .
H23A H 0.5876 0.4998 0.2149 0.061 Uiso 1 1 calc R
H23B H 0.5091 0.4564 0.0722 0.061 Uiso 1 1 calc R
H23C H 0.5415 0.3414 0.1465 0.061 Uiso 1 1 calc R
C24 C 0.05350(19) 0.23397(18) 0.14899(17) 0.0195(4) Uani 1 1 d .
C25 C -0.0357(2) 0.3018(2) 0.09619(19) 0.0238(4) Uani 1 1 d .
H25 H -0.0025 0.3568 0.033 0.029 Uiso 1 1 calc R
C26 C -0.1728(2) 0.2896(2) 0.1352(2) 0.0300(5) Uani 1 1 d .
H26 H -0.2331 0.3356 0.0981 0.036 Uiso 1 1 calc R
C27 C -0.2220(2) 0.2103(2) 0.2283(2) 0.0348(5) Uani 1 1 d .
H27 H -0.3162 0.2013 0.2544 0.042 Uiso 1 1 calc R
C28 C -0.1328(2) 0.1442(2) 0.2830(2) 0.0319(5) Uani 1 1 d .
H28 H -0.1655 0.0915 0.348 0.038 Uiso 1 1 calc R
C29 C 0.0040(2) 0.1546(2) 0.24327(19) 0.0264(4) Uani 1 1 d .
H29 H 0.0637 0.1079 0.2801 0.032 Uiso 1 1 calc R
C31 C 1.0382(2) 0.6723(2) 0.9763(2) 0.0335(5) Uani 1 1 d .
H31A H 1.0954 0.6588 0.9067 0.05 Uiso 1 1 calc R
H31B H 0.995 0.5833 1.0055 0.05 Uiso 1 1 calc R
H31C H 1.1029 0.74 1.0463 0.05 Uiso 1 1 calc R
C32 C 0.9163(2) 0.72609(19) 0.93045(18) 0.0232(4) Uani 1 1 d .
H32 H 0.8538 0.6584 0.8565 0.028 Uiso 1 1 calc R
N33 N 0.98634(17) 0.86292(17) 0.88778(15) 0.0227(3) Uani 1 1 d .
H33A H 1.0506 0.923 0.9536 0.027 Uiso 1 1 calc R
H33B H 1.0397 0.8492 0.8226 0.027 Uiso 1 1 calc R
C34 C 0.8767(2) 0.9281(2) 0.8446(2) 0.0297(4) Uani 1 1 d .
H34A H 0.8139 0.8686 0.768 0.036 Uiso 1 1 calc R
H34B H 0.9288 1.0199 0.8219 0.036 Uiso 1 1 calc R
C35 C 0.7806(2) 0.9470(2) 0.9474(2) 0.0277(4) Uani 1 1 d .
H35A H 0.7048 0.9847 0.9143 0.033 Uiso 1 1 calc R
H35B H 0.8419 1.0151 1.0203 0.033 Uiso 1 1 calc R
C36 C 0.7055(2) 0.8090(2) 0.99175(18) 0.0235(4) Uani 1 1 d .
C37 C 0.8192(2) 0.7444(2) 1.03282(19) 0.0259(4) Uani 1 1 d .
H37A H 0.7685 0.6524 1.0556 0.031 Uiso 1 1 calc R
H37B H 0.882 0.804 1.1093 0.031 Uiso 1 1 calc R
O38 O 0.59994(15) 0.71690(15) 0.89260(14) 0.0328(3) Uani 1 1 d .
C39 C 0.4593(3) 0.7265(3) 0.9156(2) 0.0445(6) Uani 1 1 d .
H39A H 0.391 0.6343 0.9242 0.053 Uiso 1 1 calc R
H39B H 0.4167 0.7612 0.8453 0.053 Uiso 1 1 calc R
C40 C 0.4862(2) 0.8280(2) 1.0380(2) 0.0347(5) Uani 1 1 d .
H40A H 0.4905 0.9219 1.0213 0.042 Uiso 1 1 calc R
H40B H 0.4084 0.7958 1.0927 0.042 Uiso 1 1 calc R
O41 O 0.62545(14) 0.82824(15) 1.09438(13) 0.0295(3) Uani 1 1 d .
C51 C 0.2516(2) 0.3784(3) 0.6595(2) 0.0346(5) Uani 1 1 d .
H51A H 0.1577 0.3162 0.6138 0.052 Uiso 1 1 calc R
H51B H 0.2922 0.4548 0.6127 0.052 Uiso 1 1 calc R
H51C H 0.2357 0.4164 0.7439 0.052 Uiso 1 1 calc R
C52 C 0.3588(2) 0.2973(2) 0.67208(18) 0.0244(4) Uani 1 1 d .
H52 H 0.3676 0.253 0.5856 0.029 Uiso 1 1 calc R
N53 N 0.29682(16) 0.18398(17) 0.74822(15) 0.0220(3) Uani 1 1 d .
H53A H 0.2815 0.2236 0.8258 0.026 Uiso 1 1 calc R
H53B H 0.2071 0.1265 0.7074 0.026 Uiso 1 1 calc R
C54 C 0.3945(2) 0.0989(2) 0.7679(2) 0.0275(4) Uani 1 1 d .
H54A H 0.4032 0.0479 0.6854 0.033 Uiso 1 1 calc R
H54B H 0.351 0.0296 0.8222 0.033 Uiso 1 1 calc R
C55 C 0.5457(2) 0.1909(2) 0.82975(19) 0.0282(4) Uani 1 1 d .
H55A H 0.6107 0.1334 0.8383 0.034 Uiso 1 1 calc R
H55B H 0.5381 0.235 0.9156 0.034 Uiso 1 1 calc R
C56 C 0.6124(2) 0.3030(2) 0.75208(18) 0.0269(4) Uani 1 1 d .
C57 C 0.5114(2) 0.3883(2) 0.73383(19) 0.0288(4) Uani 1 1 d .
H57A H 0.5541 0.4586 0.6802 0.035 Uiso 1 1 calc R
H57B H 0.5033 0.4383 0.817 0.035 Uiso 1 1 calc R
O58 O 0.75394(15) 0.38974(17) 0.81015(16) 0.0391(4) Uani 1 1 d .
C59 C 0.8599(3) 0.3355(3) 0.7562(2) 0.0462(6) Uani 1 1 d .
H59A H 0.9018 0.2888 0.8171 0.055 Uiso 1 1 calc R
H59B H 0.9409 0.411 0.7324 0.055 Uiso 1 1 calc R
C60 C 0.7776(2) 0.2327(3) 0.6409(2) 0.0456(6) Uani 1 1 d .
H60A H 0.8254 0.256 0.5646 0.055 Uiso 1 1 calc R
H60B H 0.7738 0.137 0.6514 0.055 Uiso 1 1 calc R
O61 O 0.63438(16) 0.24398(18) 0.63078(14) 0.0361(4) Uani 1 1 d .

loop_
_atom_site_aniso_label
_atom_site_aniso_U_11
_atom_site_aniso_U_22
_atom_site_aniso_U_33
_atom_site_aniso_U_23
_atom_site_aniso_U_13
_atom_site_aniso_U_12
S1 0.0326(3) 0.0269(3) 0.0285(3) 0.0038(2) -0.0008(2) 0.0158(2)
P1 0.0218(2) 0.0235(2) 0.0169(2) 0.00315(19) 0.00264(17) 0.01057(18)
O1 0.0289(7) 0.0360(8) 0.0177(7) 0.0045(6) 0.0047(5) 0.0178(6)
C10 0.0256(9) 0.0264(10) 0.0229(10) 0.0024(8) 0.0015(7) 0.0080(8)
C11 0.0313(10) 0.0248(10) 0.0374(12) 0.0010(9) 0.0046(9) 0.0085(8)
C12 0.0499(13) 0.0359(13) 0.0249(11) -0.0011(9) -0.0079(10) 0.0105(10)
C13 0.0234(10) 0.0379(13) 0.0505(14) -0.0002(11) 0.0035(9) 0.0093(9)
C14 0.0231(9) 0.0243(10) 0.0188(9) -0.0019(8) 0.0031(7) 0.0062(7)
C15 0.0255(9) 0.0280(11) 0.0274(10) -0.0012(8) 0.0023(8) 0.0116(8)
C16 0.0238(10) 0.0396(13) 0.0518(15) -0.0048(11) 0.0039(10) 0.0126(9)
C17 0.0298(11) 0.0369(13) 0.0618(17) -0.0065(12) 0.0211(11) 0.0024(10)
C18 0.0417(13) 0.0347(13) 0.0375(13) 0.0003(10) 0.0197(10) -0.0013(10)
C19 0.0356(11) 0.0282(11) 0.0229(10) 0.0028(8) 0.0069(9) 0.0068(9)
P2 0.0208(2) 0.0218(2) 0.0183(2) 0.00274(18) 0.00390(18) 0.00962(18)
S2 0.0349(3) 0.0293(3) 0.0354(3) 0.0061(2) 0.0057(2) 0.0199(2)
O2 0.0324(7) 0.0298(7) 0.0196(7) 0.0049(6) 0.0067(5) 0.0138(6)
C20 0.0191(8) 0.0315(11) 0.0258(10) 0.0002(8) 0.0031(7) 0.0048(7)
C21 0.0338(11) 0.0275(11) 0.0425(13) -0.0076(10) 0.0059(9) 0.0029(9)
C22 0.0350(11) 0.0596(16) 0.0250(12) -0.0001(11) -0.0021(9) 0.0057(11)
C23 0.0200(9) 0.0552(15) 0.0400(13) -0.0011(11) 0.0069(9) 0.0043(9)
C24 0.0199(9) 0.0168(9) 0.0202(9) 0.0004(7) 0.0016(7) 0.0050(7)
C25 0.0242(9) 0.0194(9) 0.0258(10) 0.0009(8) 0.0010(7) 0.0057(7)
C26 0.0245(9) 0.0246(10) 0.0404(12) -0.0045(9) -0.0006(8) 0.0125(8)
C27 0.0213(10) 0.0328(12) 0.0447(13) -0.0064(10) 0.0109(9) 0.0045(8)
C28 0.0346(11) 0.0261(11) 0.0324(11) 0.0039(9) 0.0129(9) 0.0044(9)
C29 0.0288(10) 0.0248(10) 0.0252(10) 0.0044(8) 0.0044(8) 0.0078(8)
C31 0.0351(11) 0.0330(12) 0.0401(12) 0.0140(10) 0.0097(9) 0.0176(9)
C32 0.0260(9) 0.0180(9) 0.0274(10) 0.0061(8) 0.0070(7) 0.0080(7)
N33 0.0258(8) 0.0232(8) 0.0216(8) 0.0055(6) 0.0073(6) 0.0097(6)
C34 0.0365(11) 0.0301(11) 0.0323(11) 0.0161(9) 0.0125(9) 0.0185(9)
C35 0.0333(10) 0.0224(9) 0.0333(11) 0.0070(8) 0.0107(8) 0.0151(8)
C36 0.0273(9) 0.0219(9) 0.0217(9) 0.0004(7) 0.0052(7) 0.0093(7)
C37 0.0282(9) 0.0272(10) 0.0269(10) 0.0114(8) 0.0076(8) 0.0117(8)
O38 0.0284(7) 0.0314(8) 0.0342(8) -0.0104(6) 0.0027(6) 0.0102(6)
C39 0.0323(11) 0.0650(17) 0.0373(13) -0.0079(12) -0.0005(10) 0.0250(11)
C40 0.0326(10) 0.0381(12) 0.0389(12) 0.0051(9) 0.0108(9) 0.0185(9)
O41 0.0284(7) 0.0367(8) 0.0253(7) 0.0027(6) 0.0108(6) 0.0122(6)
C51 0.0407(12) 0.0375(13) 0.0336(12) 0.0101(10) 0.0040(9) 0.0223(10)
C52 0.0300(9) 0.0251(10) 0.0210(9) 0.0053(8) 0.0048(7) 0.0120(8)
N53 0.0238(8) 0.0226(8) 0.0194(8) 0.0005(6) 0.0035(6) 0.0080(6)
C54 0.0294(10) 0.0213(10) 0.0331(11) 0.0045(8) 0.0044(8) 0.0100(8)
C55 0.0294(10) 0.0309(10) 0.0276(10) 0.0051(8) 0.0014(8) 0.0150(8)
C56 0.0253(9) 0.0259(10) 0.0265(10) -0.0029(8) 0.0034(7) 0.0067(7)
C57 0.0327(10) 0.0226(9) 0.0326(11) 0.0064(8) 0.0098(8) 0.0090(8)
O58 0.0239(7) 0.0368(9) 0.0486(10) -0.0090(7) 0.0058(6) 0.0044(6)
C59 0.0331(12) 0.0725(18) 0.0384(13) 0.0026(12) 0.0059(10) 0.0272(12)
C60 0.0345(11) 0.0545(15) 0.0500(15) -0.0014(12) 0.0151(10) 0.0194(11)
O61 0.0331(8) 0.0494(9) 0.0273(8) -0.0044(7) 0.0064(6) 0.0192(7)

loop_
_atom_type_symbol
_atom_type_description
_atom_type_scat_dispersion_real
_atom_type_scat_dispersion_imag
_atom_type_scat_source
C C 0.0033 0.0016 'International Tables Vol C Tables 4.2.6.8 and 6.1.1.4'
H H 0 0 'International Tables Vol C Tables 4.2.6.8 and 6.1.1.4'
O O 0.0106 0.006 'International Tables Vol C Tables 4.2.6.8 and 6.1.1.4'
P P 0.1023 0.0942 'International Tables Vol C Tables 4.2.6.8 and 6.1.1.4'
S S 0.1246 0.1234 'International Tables Vol C Tables 4.2.6.8 and 6.1.1.4'
N N 0.0061 0.0033 'International Tables Vol C Tables 4.2.6.8 and 6.1.1.4'

loop_
_geom_angle_atom_site_label_1
_geom_angle_atom_site_label_2
_geom_angle_atom_site_label_3
_geom_angle
O1 P1 C14 106.49(9)
O1 P1 C10 108.02(9)
C14 P1 C10 105.36(9)
O1 P1 S1 116.04(6)
C14 P1 S1 110.02(7)
C10 P1 S1 110.32(7)
C11 C10 C13 109.53(18)
C11 C10 C12 110.37(18)
C13 C10 C12 109.69(19)
C11 C10 P1 108.70(13)
C13 C10 P1 107.97(14)
C12 C10 P1 110.53(15)
C10 C11 H11A 109.5
C10 C11 H11B 109.5
H11A C11 H11B 109.5
C10 C11 H11C 109.5
H11A C11 H11C 109.5
H11B C11 H11C 109.5
C10 C12 H12A 109.5
C10 C12 H12B 109.5
H12A C12 H12B 109.5
C10 C12 H12C 109.5
H12A C12 H12C 109.5
H12B C12 H12C 109.5
C10 C13 H13A 109.5
C10 C13 H13B 109.5
H13A C13 H13B 109.5
C10 C13 H13C 109.5
H13A C13 H13C 109.5
H13B C13 H13C 109.5
C15 C14 C19 119.00(19)
C15 C14 P1 117.80(15)
C19 C14 P1 123.17(17)
C14 C15 C16 120.6(2)
C14 C15 H15 119.7
C16 C15 H15 119.7
C17 C16 C15 119.9(2)
C17 C16 H16 120
C15 C16 H16 120
C16 C17 C18 120.3(2)
C16 C17 H17 119.9
C18 C17 H17 119.9
C17 C18 C19 120.3(2)
C17 C18 H18 119.8
C19 C18 H18 119.8
C14 C19 C18 119.9(2)
C14 C19 H19 120.1
C18 C19 H19 120.1
O2 P2 C24 107.70(8)
O2 P2 C20 108.08(9)
C24 P2 C20 103.88(8)
O2 P2 S2 116.24(6)
C24 P2 S2 108.95(6)
C20 P2 S2 111.22(8)
C22 C20 C21 110.35(19)
C22 C20 C23 109.23(18)
C21 C20 C23 109.72(18)
C22 C20 P2 111.55(15)
C21 C20 P2 108.56(14)
C23 C20 P2 107.37(15)
C20 C21 H21A 109.5
C20 C21 H21B 109.5
H21A C21 H21B 109.5
C20 C21 H21C 109.5
H21A C21 H21C 109.5
H21B C21 H21C 109.5
C20 C22 H22A 109.5
C20 C22 H22B 109.5
H22A C22 H22B 109.5
C20 C22 H22C 109.5
H22A C22 H22C 109.5
H22B C22 H22C 109.5
C20 C23 H23A 109.5
C20 C23 H23B 109.5
H23A C23 H23B 109.5
C20 C23 H23C 109.5
H23A C23 H23C 109.5
H23B C23 H23C 109.5
C25 C24 C29 119.16(17)
C25 C24 P2 118.11(14)
C29 C24 P2 122.72(15)
C26 C25 C24 120.56(19)
C26 C25 H25 119.7
C24 C25 H25 119.7
C25 C26 C27 120.2(2)
C25 C26 H26 119.9
C27 C26 H26 119.9
C26 C27 C28 119.67(19)
C26 C27 H27 120.2
C28 C27 H27 120.2
C27 C28 C29 120.4(2)
C27 C28 H28 119.8
C29 C28 H28 119.8
C28 C29 C24 120.0(2)
C28 C29 H29 120
C24 C29 H29 120
C32 C31 H31A 109.5
C32 C31 H31B 109.5
H31A C31 H31B 109.5
C32 C31 H31C 109.5
H31A C31 H31C 109.5
H31B C31 H31C 109.5
N33 C32 C31 108.07(16)
N33 C32 C37 110.02(16)
C31 C32 C37 112.33(16)
N33 C32 H32 108.8
C31 C32 H32 108.8
C37 C32 H32 108.8
C34 N33 C32 112.79(15)
C34 N33 H33A 109
C32 N33 H33A 109
C34 N33 H33B 109
C32 N33 H33B 109
H33A N33 H33B 107.8
N33 C34 C35 111.11(16)
N33 C34 H34A 109.4
C35 C34 H34A 109.4
N33 C34 H34B 109.4
C35 C34 H34B 109.4
H34A C34 H34B 108
C34 C35 C36 111.32(16)
C34 C35 H35A 109.4
C36 C35 H35A 109.4
C34 C35 H35B 109.4
C36 C35 H35B 109.4
H35A C35 H35B 108
O41 C36 O38 105.81(14)
O41 C36 C37 108.83(16)
O38 C36 C37 110.81(16)
O41 C36 C35 111.39(16)
O38 C36 C35 109.94(16)
C37 C36 C35 110.00(16)
C36 C37 C32 112.75(16)
C36 C37 H37A 109
C32 C37 H37A 109
C36 C37 H37B 109
C32 C37 H37B 109
H37A C37 H37B 107.8
C39 O38 C36 107.59(15)
O38 C39 C40 105.53(18)
O38 C39 H39A 110.6
C40 C39 H39A 110.6
O38 C39 H39B 110.6
C40 C39 H39B 110.6
H39A C39 H39B 108.8
O41 C40 C39 103.08(16)
O41 C40 H40A 111.1
C39 C40 H40A 111.1
O41 C40 H40B 111.1
C39 C40 H40B 111.1
H40A C40 H40B 109.1
C36 O41 C40 105.36(15)
C52 C51 H51A 109.5
C52 C51 H51B 109.5
H51A C51 H51B 109.5
C52 C51 H51C 109.5
H51A C51 H51C 109.5
H51B C51 H51C 109.5
N53 C52 C57 109.78(15)
N53 C52 C51 108.53(16)
C57 C52 C51 113.03(17)
N53 C52 H52 108.5
C57 C52 H52 108.5
C51 C52 H52 108.5
C54 N53 C52 113.05(15)
C54 N53 H53A 109
C52 N53 H53A 109
C54 N53 H53B 109
C52 N53 H53B 109
H53A N53 H53B 107.8
N53 C54 C55 110.50(16)
N53 C54 H54A 109.6
C55 C54 H54A 109.6
N53 C54 H54B 109.6
C55 C54 H54B 109.6
H54A C54 H54B 108.1
C54 C55 C56 110.89(16)
C54 C55 H55A 109.5
C56 C55 H55A 109.5
C54 C55 H55B 109.5
C56 C55 H55B 109.5
H55A C55 H55B 108
O58 C56 O61 105.51(14)
O58 C56 C57 110.71(16)
O61 C56 C57 108.26(16)
O58 C56 C55 110.97(17)
O61 C56 C55 111.19(16)
C57 C56 C55 110.09(15)
C56 C57 C52 111.58(16)
C56 C57 H57A 109.3
C52 C57 H57A 109.3
C56 C57 H57B 109.3
C52 C57 H57B 109.3
H57A C57 H57B 108
C56 O58 C59 107.70(17)
O58 C59 C60 105.57(18)
O58 C59 H59A 110.6
C60 C59 H59A 110.6
O58 C59 H59B 110.6
C60 C59 H59B 110.6
H59A C59 H59B 108.8
O61 C60 C59 105.16(19)
O61 C60 H60A 110.7
C59 C60 H60A 110.7
O61 C60 H60B 110.7
C59 C60 H60B 110.7
H60A C60 H60B 108.8
C60 O61 C56 107.50(16)

loop_
_geom_bond_atom_site_label_1
_geom_bond_atom_site_label_2
_geom_bond_distance
S1 P1 1.9962(7)
P1 O1 1.5232(14)
P1 C14 1.8273(19)
P1 C10 1.851(2)
C10 C11 1.528(3)
C10 C13 1.534(3)
C10 C12 1.535(3)
C11 H11A 0.98
C11 H11B 0.98
C11 H11C 0.98
C12 H12A 0.98
C12 H12B 0.98
C12 H12C 0.98
C13 H13A 0.98
C13 H13B 0.98
C13 H13C 0.98
C14 C15 1.393(3)
C14 C19 1.395(3)
C15 C16 1.394(3)
C15 H15 0.95
C16 C17 1.373(4)
C16 H16 0.95
C17 C18 1.381(4)
C17 H17 0.95
C18 C19 1.396(3)
C18 H18 0.95
C19 H19 0.95
P2 O2 1.5213(14)
P2 C24 1.8228(18)
P2 C20 1.853(2)
P2 S2 1.9934(7)
C20 C22 1.529(3)
C20 C21 1.532(3)
C20 C23 1.544(3)
C21 H21A 0.98
C21 H21B 0.98
C21 H21C 0.98
C22 H22A 0.98
C22 H22B 0.98
C22 H22C 0.98
C23 H23A 0.98
C23 H23B 0.98
C23 H23C 0.98
C24 C25 1.394(3)
C24 C29 1.401(3)
C25 C26 1.388(3)
C25 H25 0.95
C26 C27 1.389(3)
C26 H26 0.95
C27 C28 1.390(3)
C27 H27 0.95
C28 C29 1.392(3)
C28 H28 0.95
C29 H29 0.95
C31 C32 1.520(3)
C31 H31A 0.98
C31 H31B 0.98
C31 H31C 0.98
C32 N33 1.502(2)
C32 C37 1.524(3)
C32 H32 1
N33 C34 1.490(2)
N33 H33A 0.92
N33 H33B 0.92
C34 C35 1.523(3)
C34 H34A 0.99
C34 H34B 0.99
C35 C36 1.530(3)
C35 H35A 0.99
C35 H35B 0.99
C36 O41 1.418(2)
C36 O38 1.428(2)
C36 C37 1.512(3)
C37 H37A 0.99
C37 H37B 0.99
O38 C39 1.424(3)
C39 C40 1.516(3)
C39 H39A 0.99
C39 H39B 0.99
C40 O41 1.429(2)
C40 H40A 0.99
C40 H40B 0.99
C51 C52 1.521(3)
C51 H51A 0.98
C51 H51B 0.98
C51 H51C 0.98
C52 N53 1.505(2)
C52 C57 1.521(3)
C52 H52 1
N53 C54 1.489(3)
N53 H53A 0.92
N53 H53B 0.92
C54 C55 1.514(3)
C54 H54A 0.99
C54 H54B 0.99
C55 C56 1.517(3)
C55 H55A 0.99
C55 H55B 0.99
C56 O58 1.420(2)
C56 O61 1.421(2)
C56 C57 1.513(3)
C57 H57A 0.99
C57 H57B 0.99
O58 C59 1.428(3)
C59 C60 1.505(4)
C59 H59A 0.99
C59 H59B 0.99
C60 O61 1.417(3)
C60 H60A 0.99
C60 H60B 0.99

loop_
_geom_torsion_atom_site_label_1
_geom_torsion_atom_site_label_2
_geom_torsion_atom_site_label_3
_geom_torsion_atom_site_label_4
_geom_torsion
O1 P1 C10 C11 -56.93(15)
C14 P1 C10 C11 56.58(16)
S1 P1 C10 C11 175.29(12)
O1 P1 C10 C13 61.81(17)
C14 P1 C10 C13 175.32(15)
S1 P1 C10 C13 -65.97(16)
O1 P1 C10 C12 -178.21(15)
C14 P1 C10 C12 -64.70(18)
S1 P1 C10 C12 54.00(16)
O1 P1 C14 C15 22.57(18)
C10 P1 C14 C15 -92.00(17)
S1 P1 C14 C15 149.10(14)
O1 P1 C14 C19 -155.11(16)
C10 P1 C14 C19 90.32(18)
S1 P1 C14 C19 -28.58(18)
C19 C14 C15 C16 0.7(3)
P1 C14 C15 C16 -177.03(16)
C14 C15 C16 C17 -1.0(3)
C15 C16 C17 C18 0.7(4)
C16 C17 C18 C19 -0.1(4)
C15 C14 C19 C18 -0.2(3)
P1 C14 C19 C18 177.45(16)
C17 C18 C19 C14 -0.1(3)
O2 P2 C20 C22 178.84(15)
C24 P2 C20 C22 64.63(17)
S2 P2 C20 C22 -52.42(16)
O2 P2 C20 C21 57.04(15)
C24 P2 C20 C21 -57.18(16)
S2 P2 C20 C21 -174.23(12)
O2 P2 C20 C23 -61.52(18)
C24 P2 C20 C23 -175.73(16)
S2 P2 C20 C23 67.21(16)
O2 P2 C24 C25 -19.22(17)
C20 P2 C24 C25 95.26(16)
S2 P2 C24 C25 -146.12(13)
O2 P2 C24 C29 160.08(15)
C20 P2 C24 C29 -85.43(17)
S2 P2 C24 C29 33.19(17)
C29 C24 C25 C26 -0.8(3)
P2 C24 C25 C26 178.52(15)
C24 C25 C26 C27 0.5(3)
C25 C26 C27 C28 0.6(3)
C26 C27 C28 C29 -1.3(3)
C27 C28 C29 C24 1.1(3)
C25 C24 C29 C28 0.0(3)
P2 C24 C29 C28 -179.28(15)
C31 C32 N33 C34 -178.07(17)
C37 C32 N33 C34 -55.1(2)
C32 N33 C34 C35 56.1(2)
N33 C34 C35 C36 -55.4(2)
C34 C35 C36 O41 175.28(16)
C34 C35 C36 O38 -67.8(2)
C34 C35 C36 C37 54.5(2)
O41 C36 C37 C32 -177.19(15)
O38 C36 C37 C32 66.9(2)
C35 C36 C37 C32 -54.9(2)
N33 C32 C37 C36 54.8(2)
C31 C32 C37 C36 175.25(17)
O41 C36 O38 C39 22.6(2)
C37 C36 O38 C39 140.38(19)
C35 C36 O38 C39 -97.8(2)
C36 O38 C39 C40 -1.6(3)
O38 C39 C40 O41 -19.5(3)
O38 C36 O41 C40 -35.59(19)
C37 C36 O41 C40 -154.71(16)
C35 C36 O41 C40 83.85(19)
C39 C40 O41 C36 33.5(2)
C57 C52 N53 C54 -55.2(2)
C51 C52 N53 C54 -179.22(16)
C52 N53 C54 C55 56.2(2)
N53 C54 C55 C56 -56.3(2)
C54 C55 C56 O58 179.81(16)
C54 C55 C56 O61 -63.1(2)
C54 C55 C56 C57 56.9(2)
O58 C56 C57 C52 -179.82(15)
O61 C56 C57 C52 65.0(2)
C55 C56 C57 C52 -56.7(2)
N53 C52 C57 C56 55.2(2)
C51 C52 C57 C56 176.51(16)
O61 C56 O58 C59 -26.7(2)
C57 C56 O58 C59 -143.59(19)
C55 C56 O58 C59 93.8(2)
C56 O58 C59 C60 13.4(3)
O58 C59 C60 O61 4.8(3)
C59 C60 O61 C56 -21.3(3)
O58 C56 O61 C60 30.0(2)
C57 C56 O61 C60 148.59(18)
C55 C56 O61 C60 -90.4(2)
